data_4314481
loop_
_publ_author_name
'Michael F. Primik'
'Gerhard M\"uhlgassner'
'Michael A. Jakupec'
'Olivier Zava'
'Paul J. Dyson'
'Vladimir B. Arion'
'Bernhard K. Keppler'

_publ_section_title
;
 Highly Cytotoxic Copper(II) Complexes with Modified Paullone Ligands
;
_journal_name_full 'Inorganic Chemistry'
_journal_page_first 302
_journal_page_last 311
_journal_paper_doi 10.1021/ic902042a
_journal_volume 49
_journal_year 2010
_chemical_formula_moiety 'C20 H21 Br N4, C2 H6 O'
_chemical_formula_sum 'C22 H27 Br N4 O'
_chemical_formula_weight 443.39
_chemical_name_systematic
; 
9-Bromo-6-N-(2-N',N'-dimethylaminoethylamino)-7,12-dihydroindolo-
[3,2-d][1]benzazepine monoethanol solvate  
;
_space_group_IT_number 14
_symmetry_cell_setting monoclinic
_symmetry_space_group_name_Hall '-P 2ybc'
_symmetry_space_group_name_H-M 'P 1 21/c 1'
_atom_sites_solution_hydrogens geom
_atom_sites_solution_primary direct
_atom_sites_solution_secondary difmap
_audit_creation_method SHELXL-97
_cell_angle_alpha 90.00
_cell_angle_beta 94.93(3)
_cell_angle_gamma 90.00
_cell_formula_units_Z 4
_cell_length_a 10.978(2)
_cell_length_b 9.193(2)
_cell_length_c 21.116(4)
_cell_measurement_reflns_used 1023
_cell_measurement_temperature 120(2)
_cell_measurement_theta_max 28.01
_cell_measurement_theta_min 2.33
_cell_volume 2123.2(7)
_computing_structure_refinement 'SHELXL-97 (Sheldrick, 1997)'
_computing_structure_solution 'SHELXS-97 (Sheldrick, 1990)'
_diffrn_ambient_temperature 120(2)
_diffrn_measured_fraction_theta_full 0.998
_diffrn_measured_fraction_theta_max 0.998
_diffrn_radiation_monochromator graphite
_diffrn_radiation_source 'fine-focus sealed tube'
_diffrn_radiation_type MoK\a
_diffrn_radiation_wavelength 0.71073
_diffrn_reflns_av_R_equivalents 0.0188
_diffrn_reflns_av_sigmaI/netI 0.0249
_diffrn_reflns_limit_h_max 15
_diffrn_reflns_limit_h_min -15
_diffrn_reflns_limit_k_max 13
_diffrn_reflns_limit_k_min -13
_diffrn_reflns_limit_l_max 30
_diffrn_reflns_limit_l_min -30
_diffrn_reflns_number 12517
_diffrn_reflns_theta_full 30.50
_diffrn_reflns_theta_max 30.50
_diffrn_reflns_theta_min 3.57
_exptl_absorpt_coefficient_mu 1.956
_exptl_absorpt_correction_T_max 0.6619
_exptl_absorpt_correction_T_min 0.4019
_exptl_absorpt_correction_type multi-scan
_exptl_absorpt_process_details SADABS
_exptl_crystal_colour colorless
_exptl_crystal_density_diffrn 1.387
_exptl_crystal_density_method 'not measured'
_exptl_crystal_description block
_exptl_crystal_F_000 920
_exptl_crystal_size_max 0.57
_exptl_crystal_size_mid 0.29
_exptl_crystal_size_min 0.23
_refine_diff_density_max 0.550
_refine_diff_density_min -0.927
_refine_diff_density_rms 0.055
_refine_ls_extinction_method none
_refine_ls_goodness_of_fit_ref 1.021
_refine_ls_hydrogen_treatment constr
_refine_ls_matrix_type full
_refine_ls_number_parameters 257
_refine_ls_number_reflns 6464
_refine_ls_number_restraints 0
_refine_ls_restrained_S_all 1.021
_refine_ls_R_factor_all 0.0412
_refine_ls_R_factor_gt 0.0308
_refine_ls_shift/su_max 0.001
_refine_ls_shift/su_mean 0.000
_refine_ls_structure_factor_coef Fsqd
_refine_ls_weighting_details 'calc w=1/[\s^2^(Fo^2^)+(0.0353P)^2^+1.0998P] where P=(Fo^2^+2Fc^2^)/3'
_refine_ls_weighting_scheme calc
_refine_ls_wR_factor_gt 0.0747
_refine_ls_wR_factor_ref 0.0792
_reflns_number_gt 5404
_reflns_number_total 6464
_reflns_threshold_expression >2sigma(I)
_cod_data_source_file ic902042a_si_002_6.cif
_cod_data_source_block wegi113c
_cod_database_code 4314481

loop_
_symmetry_equiv_pos_as_xyz
'x, y, z'
'-x, y+1/2, -z+1/2'
'-x, -y, -z'
'x, -y-1/2, z-1/2'

loop_
_atom_site_label
_atom_site_type_symbol
_atom_site_fract_x
_atom_site_fract_y
_atom_site_fract_z
_atom_site_U_iso_or_equiv
_atom_site_adp_type
_atom_site_occupancy
_atom_site_symmetry_multiplicity
_atom_site_calc_flag
_atom_site_refinement_flags
_atom_site_disorder_assembly
_atom_site_disorder_group
Br1 Br 0.856996(16) 0.59819(2) 0.556061(7) 0.03791(6) Uani 1 1 d . . .
N1 N 0.55451(9) 0.36845(12) 0.32744(5) 0.0162(2) Uani 1 1 d . . .
H1 H 0.4860 0.3187 0.3217 0.019 Uiso 1 1 calc R . .
N2 N 0.65922(9) 0.67136(11) 0.19098(5) 0.01546(19) Uani 1 1 d . . .
N3 N 0.79789(10) 0.81571(12) 0.25048(5) 0.0179(2) Uani 1 1 d . . .
H3 H 0.8672 0.8180 0.2747 0.022 Uiso 1 1 calc R . .
N4 N 0.86461(10) 1.05923(12) 0.32647(6) 0.0201(2) Uani 1 1 d . . .
C1 C 0.76228(12) 0.51521(15) 0.48524(6) 0.0216(3) Uani 1 1 d . . .
C2 C 0.65787(13) 0.43497(15) 0.49708(6) 0.0217(3) Uani 1 1 d . . .
H2 H 0.6387 0.4192 0.5396 0.026 Uiso 1 1 calc R . .
C3 C 0.58275(12) 0.37869(14) 0.44686(6) 0.0188(2) Uani 1 1 d . . .
H3A H 0.5118 0.3241 0.4541 0.023 Uiso 1 1 calc R . .
C4 C 0.61460(11) 0.40481(13) 0.38526(6) 0.0156(2) Uani 1 1 d . . .
C5 C 0.62065(11) 0.42383(13) 0.27978(6) 0.0152(2) Uani 1 1 d . . .
C6 C 0.58476(11) 0.41623(13) 0.21170(6) 0.0154(2) Uani 1 1 d . . .
C7 C 0.52492(11) 0.29258(14) 0.18475(6) 0.0180(2) Uani 1 1 d . . .
H7 H 0.5048 0.2150 0.2117 0.022 Uiso 1 1 calc R . .
C8 C 0.49477(12) 0.28146(15) 0.11994(6) 0.0214(3) Uani 1 1 d . . .
H8 H 0.4548 0.1970 0.1026 0.026 Uiso 1 1 calc R . .
C9 C 0.52376(13) 0.39564(15) 0.08038(6) 0.0218(3) Uani 1 1 d . . .
H9 H 0.5048 0.3883 0.0357 0.026 Uiso 1 1 calc R . .
C10 C 0.58005(12) 0.51960(14) 0.10598(6) 0.0193(2) Uani 1 1 d . . .
H10 H 0.5975 0.5972 0.0785 0.023 Uiso 1 1 calc R . .
C11 C 0.61205(11) 0.53380(13) 0.17150(6) 0.0154(2) Uani 1 1 d . . .
C12 C 0.75311(11) 0.68422(13) 0.23273(6) 0.0152(2) Uani 1 1 d . . .
C13 C 0.74101(12) 0.95392(14) 0.23291(6) 0.0190(2) Uani 1 1 d . . .
H13A H 0.6602 0.9603 0.2502 0.023 Uiso 1 1 calc R . .
H13B H 0.7284 0.9614 0.1860 0.023 Uiso 1 1 calc R . .
C14 C 0.82213(12) 1.07832(14) 0.25899(7) 0.0202(2) Uani 1 1 d . . .
H14A H 0.8940 1.0857 0.2339 0.024 Uiso 1 1 calc R . .
H14B H 0.7760 1.1707 0.2538 0.024 Uiso 1 1 calc R . .
C15 C 0.94423(13) 1.18142(16) 0.34764(8) 0.0296(3) Uani 1 1 d . . .
H15A H 0.8977 1.2724 0.3435 0.044 Uiso 1 1 calc R . .
H15B H 1.0135 1.1864 0.3214 0.044 Uiso 1 1 calc R . .
H15C H 0.9746 1.1670 0.3922 0.044 Uiso 1 1 calc R . .
C16 C 0.76216(14) 1.04829(19) 0.36655(7) 0.0297(3) Uani 1 1 d . . .
H16A H 0.7129 0.9624 0.3541 0.045 Uiso 1 1 calc R . .
H16B H 0.7112 1.1357 0.3611 0.045 Uiso 1 1 calc R . .
H16C H 0.7939 1.0395 0.4112 0.045 Uiso 1 1 calc R . .
C17 C 0.81675(11) 0.55702(14) 0.26691(6) 0.0162(2) Uani 1 1 d . . .
H17A H 0.8436 0.4854 0.2360 0.019 Uiso 1 1 calc R . .
H17B H 0.8892 0.5906 0.2941 0.019 Uiso 1 1 calc R . .
C18 C 0.72479(11) 0.49053(13) 0.30649(6) 0.0153(2) Uani 1 1 d . . .
C19 C 0.72192(11) 0.48319(13) 0.37393(6) 0.0151(2) Uani 1 1 d . . .
C20 C 0.79731(11) 0.54035(14) 0.42504(6) 0.0187(2) Uani 1 1 d . . .
H20 H 0.8692 0.5939 0.4184 0.022 Uiso 1 1 calc R . .
O1 O 1.00976(11) 0.80804(13) 0.34977(7) 0.0415(3) Uani 1 1 d . . .
H1A H 0.9787 0.8915 0.3496 0.062 Uiso 1 1 calc R . .
C22 C 1.12274(14) 0.8089(2) 0.38752(7) 0.0320(3) Uani 1 1 d . . .
H22A H 1.1789 0.8774 0.3685 0.038 Uiso 1 1 calc R . .
H22B H 1.1594 0.7106 0.3865 0.038 Uiso 1 1 calc R . .
C23 C 1.11288(19) 0.8513(2) 0.45518(9) 0.0443(4) Uani 1 1 d . . .
H23A H 1.0587 0.7831 0.4748 0.066 Uiso 1 1 calc R . .
H23B H 1.0794 0.9499 0.4568 0.066 Uiso 1 1 calc R . .
H23C H 1.1941 0.8486 0.4783 0.066 Uiso 1 1 calc R . .

loop_
_atom_site_aniso_label
_atom_site_aniso_U_11
_atom_site_aniso_U_22
_atom_site_aniso_U_33
_atom_site_aniso_U_23
_atom_site_aniso_U_13
_atom_site_aniso_U_12
Br1 0.04427(10) 0.04961(11) 0.01873(8) -0.00562(6) -0.00381(6) -0.02085(8)
N1 0.0151(5) 0.0159(5) 0.0173(5) 0.0005(4) -0.0007(4) -0.0024(4)
N2 0.0167(5) 0.0133(5) 0.0162(5) -0.0009(4) 0.0002(4) -0.0004(4)
N3 0.0174(5) 0.0156(5) 0.0199(5) -0.0008(4) -0.0035(4) -0.0013(4)
N4 0.0172(5) 0.0182(5) 0.0245(5) -0.0048(4) -0.0015(4) -0.0015(4)
C1 0.0241(6) 0.0228(6) 0.0170(6) -0.0029(5) -0.0040(5) -0.0029(5)
C2 0.0256(6) 0.0232(6) 0.0164(6) 0.0000(5) 0.0025(5) -0.0009(5)
C3 0.0192(6) 0.0184(6) 0.0188(6) 0.0018(5) 0.0015(4) -0.0010(5)
C4 0.0159(5) 0.0135(5) 0.0171(5) 0.0000(4) -0.0009(4) 0.0010(4)
C5 0.0154(5) 0.0134(5) 0.0165(5) 0.0006(4) 0.0002(4) 0.0009(4)
C6 0.0141(5) 0.0149(5) 0.0171(5) -0.0017(4) 0.0001(4) 0.0010(4)
C7 0.0169(5) 0.0156(6) 0.0212(6) -0.0012(5) 0.0008(4) -0.0013(4)
C8 0.0230(6) 0.0182(6) 0.0226(6) -0.0054(5) -0.0008(5) -0.0025(5)
C9 0.0268(6) 0.0206(6) 0.0172(6) -0.0043(5) -0.0027(5) -0.0005(5)
C10 0.0227(6) 0.0174(6) 0.0172(5) 0.0002(5) -0.0012(4) 0.0005(5)
C11 0.0140(5) 0.0150(5) 0.0170(5) -0.0023(4) -0.0001(4) 0.0014(4)
C12 0.0152(5) 0.0151(5) 0.0156(5) -0.0007(4) 0.0028(4) -0.0006(4)
C13 0.0197(6) 0.0163(6) 0.0203(6) -0.0001(5) -0.0019(5) -0.0011(4)
C14 0.0199(6) 0.0150(6) 0.0253(6) 0.0001(5) 0.0001(5) -0.0021(4)
C15 0.0225(6) 0.0226(7) 0.0426(9) -0.0117(6) -0.0039(6) -0.0025(5)
C16 0.0271(7) 0.0346(8) 0.0279(7) -0.0083(6) 0.0054(6) -0.0019(6)
C17 0.0141(5) 0.0165(5) 0.0178(5) -0.0005(4) 0.0002(4) -0.0002(4)
C18 0.0144(5) 0.0141(5) 0.0172(5) 0.0008(4) 0.0000(4) 0.0013(4)
C19 0.0153(5) 0.0125(5) 0.0174(5) 0.0001(4) 0.0001(4) 0.0016(4)
C20 0.0171(5) 0.0182(6) 0.0202(6) -0.0008(5) -0.0008(4) -0.0013(4)
O1 0.0361(6) 0.0273(6) 0.0559(8) -0.0137(6) -0.0251(6) 0.0072(5)
C22 0.0234(7) 0.0470(9) 0.0249(7) 0.0040(7) -0.0019(5) 0.0003(6)
C23 0.0487(10) 0.0512(11) 0.0321(9) -0.0059(8) -0.0024(8) 0.0076(9)

loop_
_atom_type_symbol
_atom_type_description
_atom_type_scat_dispersion_real
_atom_type_scat_dispersion_imag
_atom_type_scat_source
C C 0.0033 0.0016 'International Tables Vol C Tables 4.2.6.8 and 6.1.1.4'
H H 0.0000 0.0000 'International Tables Vol C Tables 4.2.6.8 and 6.1.1.4'
N N 0.0061 0.0033 'International Tables Vol C Tables 4.2.6.8 and 6.1.1.4'
O O 0.0106 0.0060 'International Tables Vol C Tables 4.2.6.8 and 6.1.1.4'
Br Br -0.2901 2.4595 'International Tables Vol C Tables 4.2.6.8 and 6.1.1.4'

loop_
_geom_angle_atom_site_label_1
_geom_angle_atom_site_label_2
_geom_angle_atom_site_label_3
_geom_angle
_geom_angle_site_symmetry_1
_geom_angle_site_symmetry_3
_geom_angle_publ_flag
C4 N1 C5 108.25(10) . . ?
C4 N1 H1 125.9 . . ?
C5 N1 H1 125.9 . . ?
C12 N2 C11 121.77(11) . . ?
C12 N3 C13 125.22(10) . . ?
C12 N3 H3 117.4 . . ?
C13 N3 H3 117.4 . . ?
C16 N4 C15 110.01(12) . . ?
C16 N4 C14 111.82(11) . . ?
C15 N4 C14 109.53(12) . . ?
C20 C1 C2 123.31(12) . . ?
C20 C1 Br1 118.67(10) . . ?
C2 C1 Br1 117.99(10) . . ?
C3 C2 C1 120.07(12) . . ?
C3 C2 H2 120.0 . . ?
C1 C2 H2 120.0 . . ?
C2 C3 C4 117.92(12) . . ?
C2 C3 H3A 121.0 . . ?
C4 C3 H3A 121.0 . . ?
N1 C4 C3 130.12(11) . . ?
N1 C4 C19 108.36(11) . . ?
C3 C4 C19 121.49(11) . . ?
C18 C5 N1 109.55(11) . . ?
C18 C5 C6 124.75(11) . . ?
N1 C5 C6 125.68(11) . . ?
C7 C6 C11 119.15(11) . . ?
C7 C6 C5 120.92(11) . . ?
C11 C6 C5 119.92(11) . . ?
C8 C7 C6 121.53(12) . . ?
C8 C7 H7 119.2 . . ?
C6 C7 H7 119.2 . . ?
C7 C8 C9 119.27(12) . . ?
C7 C8 H8 120.4 . . ?
C9 C8 H8 120.4 . . ?
C10 C9 C8 120.19(12) . . ?
C10 C9 H9 119.9 . . ?
C8 C9 H9 119.9 . . ?
C9 C10 C11 121.81(12) . . ?
C9 C10 H10 119.1 . . ?
C11 C10 H10 119.1 . . ?
C10 C11 N2 115.09(11) . . ?
C10 C11 C6 118.03(11) . . ?
N2 C11 C6 126.64(11) . . ?
N2 C12 N3 121.25(11) . . ?
N2 C12 C17 123.96(11) . . ?
N3 C12 C17 114.74(11) . . ?
N3 C13 C14 109.87(10) . . ?
N3 C13 H13A 109.7 . . ?
C14 C13 H13A 109.7 . . ?
N3 C13 H13B 109.7 . . ?
C14 C13 H13B 109.7 . . ?
H13A C13 H13B 108.2 . . ?
N4 C14 C13 112.80(11) . . ?
N4 C14 H14A 109.0 . . ?
C13 C14 H14A 109.0 . . ?
N4 C14 H14B 109.0 . . ?
C13 C14 H14B 109.0 . . ?
H14A C14 H14B 107.8 . . ?
N4 C15 H15A 109.5 . . ?
N4 C15 H15B 109.5 . . ?
H15A C15 H15B 109.5 . . ?
N4 C15 H15C 109.5 . . ?
H15A C15 H15C 109.5 . . ?
H15B C15 H15C 109.5 . . ?
N4 C16 H16A 109.5 . . ?
N4 C16 H16B 109.5 . . ?
H16A C16 H16B 109.5 . . ?
N4 C16 H16C 109.5 . . ?
H16A C16 H16C 109.5 . . ?
H16B C16 H16C 109.5 . . ?
C18 C17 C12 106.04(10) . . ?
C18 C17 H17A 110.5 . . ?
C12 C17 H17A 110.5 . . ?
C18 C17 H17B 110.5 . . ?
C12 C17 H17B 110.5 . . ?
H17A C17 H17B 108.7 . . ?
C5 C18 C19 107.40(11) . . ?
C5 C18 C17 122.04(11) . . ?
C19 C18 C17 130.56(11) . . ?
C20 C19 C4 120.24(11) . . ?
C20 C19 C18 133.33(12) . . ?
C4 C19 C18 106.37(11) . . ?
C1 C20 C19 116.94(12) . . ?
C1 C20 H20 121.5 . . ?
C19 C20 H20 121.5 . . ?
C22 O1 H1A 109.5 . . ?
O1 C22 C23 114.08(15) . . ?
O1 C22 H22A 108.7 . . ?
C23 C22 H22A 108.7 . . ?
O1 C22 H22B 108.7 . . ?
C23 C22 H22B 108.7 . . ?
H22A C22 H22B 107.6 . . ?
C22 C23 H23A 109.5 . . ?
C22 C23 H23B 109.5 . . ?
H23A C23 H23B 109.5 . . ?
C22 C23 H23C 109.5 . . ?
H23A C23 H23C 109.5 . . ?
H23B C23 H23C 109.5 . . ?

loop_
_geom_bond_atom_site_label_1
_geom_bond_atom_site_label_2
_geom_bond_distance
_geom_bond_site_symmetry_2
_geom_bond_publ_flag
Br1 C1 1.9059(14) . ?
N1 C4 1.3780(16) . ?
N1 C5 1.3874(16) . ?
N1 H1 0.8800 . ?
N2 C12 1.3029(16) . ?
N2 C11 1.4141(16) . ?
N3 C12 1.3460(16) . ?
N3 C13 1.4499(17) . ?
N3 H3 0.8800 . ?
N4 C16 1.4680(19) . ?
N4 C15 1.4691(18) . ?
N4 C14 1.4711(18) . ?
C1 C20 1.3789(19) . ?
C1 C2 1.4034(19) . ?
C2 C3 1.3865(19) . ?
C2 H2 0.9500 . ?
C3 C4 1.3964(18) . ?
C3 H3A 0.9500 . ?
C4 C19 1.4188(17) . ?
C5 C18 1.3750(17) . ?
C5 C6 1.4592(17) . ?
C6 C7 1.4082(17) . ?
C6 C11 1.4221(18) . ?
C7 C8 1.3839(18) . ?
C7 H7 0.9500 . ?
C8 C9 1.395(2) . ?
C8 H8 0.9500 . ?
C9 C10 1.3839(18) . ?
C9 H9 0.9500 . ?
C10 C11 1.4039(17) . ?
C10 H10 0.9500 . ?
C12 C17 1.5132(17) . ?
C13 C14 1.5231(18) . ?
C13 H13A 0.9900 . ?
C13 H13B 0.9900 . ?
C14 H14A 0.9900 . ?
C14 H14B 0.9900 . ?
C15 H15A 0.9800 . ?
C15 H15B 0.9800 . ?
C15 H15C 0.9800 . ?
C16 H16A 0.9800 . ?
C16 H16B 0.9800 . ?
C16 H16C 0.9800 . ?
C17 C18 1.4954(17) . ?
C17 H17A 0.9900 . ?
C17 H17B 0.9900 . ?
C18 C19 1.4287(17) . ?
C19 C20 1.4044(17) . ?
C20 H20 0.9500 . ?
O1 C22 1.4156(18) . ?
O1 H1A 0.8400 . ?
C22 C23 1.494(2) . ?
C22 H22A 0.9900 . ?
C22 H22B 0.9900 . ?
C23 H23A 0.9800 . ?
C23 H23B 0.9800 . ?
C23 H23C 0.9800 . ?

loop_
_geom_torsion_atom_site_label_1
_geom_torsion_atom_site_label_2
_geom_torsion_atom_site_label_3
_geom_torsion_atom_site_label_4
_geom_torsion
_geom_torsion_site_symmetry_1
_geom_torsion_site_symmetry_2
_geom_torsion_site_symmetry_3
_geom_torsion_site_symmetry_4
_geom_torsion_publ_flag
C20 C1 C2 C3 -1.2(2) . . . . ?
Br1 C1 C2 C3 176.78(10) . . . . ?
C1 C2 C3 C4 -0.1(2) . . . . ?
C5 N1 C4 C3 177.53(13) . . . . ?
C5 N1 C4 C19 -0.79(13) . . . . ?
C2 C3 C4 N1 -176.56(13) . . . . ?
C2 C3 C4 C19 1.57(19) . . . . ?
C4 N1 C5 C18 2.23(14) . . . . ?
C4 N1 C5 C6 -176.41(11) . . . . ?
C18 C5 C6 C7 144.72(13) . . . . ?
N1 C5 C6 C7 -36.84(18) . . . . ?
C18 C5 C6 C11 -34.22(18) . . . . ?
N1 C5 C6 C11 144.23(12) . . . . ?
C11 C6 C7 C8 1.58(18) . . . . ?
C5 C6 C7 C8 -177.36(12) . . . . ?
C6 C7 C8 C9 -0.3(2) . . . . ?
C7 C8 C9 C10 -1.2(2) . . . . ?
C8 C9 C10 C11 1.4(2) . . . . ?
C9 C10 C11 N2 -174.79(12) . . . . ?
C9 C10 C11 C6 -0.10(19) . . . . ?
C12 N2 C11 C10 -137.59(12) . . . . ?
C12 N2 C11 C6 48.26(18) . . . . ?
C7 C6 C11 C10 -1.35(17) . . . . ?
C5 C6 C11 C10 177.61(11) . . . . ?
C7 C6 C11 N2 172.66(11) . . . . ?
C5 C6 C11 N2 -8.39(18) . . . . ?
C11 N2 C12 N3 179.39(11) . . . . ?
C11 N2 C12 C17 -3.29(18) . . . . ?
C13 N3 C12 N2 8.29(19) . . . . ?
C13 N3 C12 C17 -169.26(11) . . . . ?
C12 N3 C13 C14 -176.92(12) . . . . ?
C16 N4 C14 C13 -59.05(15) . . . . ?
C15 N4 C14 C13 178.73(11) . . . . ?
N3 C13 C14 N4 -48.20(15) . . . . ?
N2 C12 C17 C18 -64.28(15) . . . . ?
N3 C12 C17 C18 113.19(12) . . . . ?
N1 C5 C18 C19 -2.75(14) . . . . ?
C6 C5 C18 C19 175.91(11) . . . . ?
N1 C5 C18 C17 178.16(11) . . . . ?
C6 C5 C18 C17 -3.18(19) . . . . ?
C12 C17 C18 C5 66.02(15) . . . . ?
C12 C17 C18 C19 -112.84(14) . . . . ?
N1 C4 C19 C20 176.64(11) . . . . ?
C3 C4 C19 C20 -1.86(18) . . . . ?
N1 C4 C19 C18 -0.87(13) . . . . ?
C3 C4 C19 C18 -179.36(11) . . . . ?
C5 C18 C19 C20 -174.83(13) . . . . ?
C17 C18 C19 C20 4.2(2) . . . . ?
C5 C18 C19 C4 2.20(13) . . . . ?
C17 C18 C19 C4 -178.81(12) . . . . ?
C2 C1 C20 C19 0.9(2) . . . . ?
Br1 C1 C20 C19 -177.05(9) . . . . ?
C4 C19 C20 C1 0.57(18) . . . . ?
C18 C19 C20 C1 177.28(13) . . . . ?

loop_
_cod_related_entry_id
_cod_related_entry_database
_cod_related_entry_code
1 ChemSpider 30660949
